data_7113134
loop_
_publ_author_name
'Zhao, Qiang'
'Li, Lei'
'Li, Fuyou'
'Yu, Mengxiao'
'Liu, Zhipan'
'Yi, Tao'
'Huang, Chunhui'

_publ_section_title
;
 Aggregation-induced phosphorescent emission (AIPE) of iridium(III)
 complexes
;
_journal_coden_ASTM CHCOFS
_journal_issue 6
_journal_name_full
;
 Chemical Communications (Cambridge, United Kingdom)
;
_journal_page_first 685
_journal_page_last 687
_journal_paper_doi 10.1039/b712416c
_journal_year 2008
_chemical_formula_sum 'C41 H31 Ir N4 O'
_chemical_formula_weight 787.90
_space_group_IT_number 14
_symmetry_cell_setting monoclinic
_symmetry_space_group_name_Hall '-P 2yn'
_symmetry_space_group_name_H-M 'P 1 21/n 1'
_atom_sites_solution_hydrogens geom
_atom_sites_solution_primary direct
_atom_sites_solution_secondary difmap
_audit_creation_method SHELXL-97
_cell_angle_alpha 90.00
_cell_angle_beta 98.259(2)
_cell_angle_gamma 90.00
_cell_formula_units_Z 4
_cell_length_a 10.4964(13)
_cell_length_b 19.529(3)
_cell_length_c 15.908(2)
_cell_measurement_temperature 297(2)
_cell_volume 3227.1(8)
_computing_cell_refinement 'Bruker XSCANS'
_computing_data_collection 'Bruker XSCANS'
_computing_data_reduction 'Bruker SHELXTL'
_computing_molecular_graphics 'Bruker SHELXTL'
_computing_publication_material 'Bruker SHELXTL'
_computing_structure_refinement 'SHELXL-97 (Sheldrick, 1997)'
_computing_structure_solution 'SHELXS-97 (Sheldrick, 1990)'
_diffrn_ambient_temperature 297(2)
_diffrn_measured_fraction_theta_full 0.996
_diffrn_measured_fraction_theta_max 0.996
_diffrn_measurement_device_type 'Bruker P4'
_diffrn_measurement_method '\w scans'
_diffrn_radiation_monochromator graphite
_diffrn_radiation_source 'fine-focus sealed tube'
_diffrn_radiation_type MoK\a
_diffrn_radiation_wavelength 0.71073
_diffrn_reflns_av_R_equivalents 0.0363
_diffrn_reflns_av_sigmaI/netI 0.0411
_diffrn_reflns_limit_h_max 12
_diffrn_reflns_limit_h_min -12
_diffrn_reflns_limit_k_max 23
_diffrn_reflns_limit_k_min -20
_diffrn_reflns_limit_l_max 19
_diffrn_reflns_limit_l_min -17
_diffrn_reflns_number 18633
_diffrn_reflns_theta_full 26.01
_diffrn_reflns_theta_max 26.01
_diffrn_reflns_theta_min 2.09
_exptl_absorpt_coefficient_mu 4.177
_exptl_absorpt_correction_T_max 0.6801
_exptl_absorpt_correction_T_min 0.2292
_exptl_absorpt_correction_type multi-scan
_exptl_absorpt_process_details SADABS
_exptl_crystal_density_diffrn 1.622
_exptl_crystal_density_method 'not measured'
_exptl_crystal_F_000 1560
_exptl_crystal_size_max 0.50
_exptl_crystal_size_mid 0.10
_exptl_crystal_size_min 0.10
_refine_diff_density_max 1.640
_refine_diff_density_min -1.005
_refine_diff_density_rms 0.105
_refine_ls_extinction_method none
_refine_ls_goodness_of_fit_ref 1.004
_refine_ls_hydrogen_treatment constr
_refine_ls_matrix_type full
_refine_ls_number_parameters 427
_refine_ls_number_reflns 6315
_refine_ls_number_restraints 3
_refine_ls_restrained_S_all 1.004
_refine_ls_R_factor_all 0.0484
_refine_ls_R_factor_gt 0.0312
_refine_ls_shift/su_max 0.001
_refine_ls_shift/su_mean 0.000
_refine_ls_structure_factor_coef Fsqd
_refine_ls_weighting_details 'calc w=1/[\s^2^(Fo^2^)+(0.0497P)^2^+0.0000P] where P=(Fo^2^+2Fc^2^)/3'
_refine_ls_weighting_scheme calc
_refine_ls_wR_factor_gt 0.0751
_refine_ls_wR_factor_ref 0.0846
_reflns_number_gt 4897
_reflns_number_total 6315
_reflns_threshold_expression >2sigma(I)
_cod_duplicate_entry 7102872
_cod_data_source_file b712416c.txt
_cod_data_source_block 51229b
_cod_depositor_comments
;
The following automatic conversions were performed:

'_symmetry_cell_setting' value 'Monoclinic' changed to 'monoclinic'
according to
/usr/data/users/saulius/automatic-downloads/retrospective/RSC/lib/dictionaries/cif_core.dic
dictionary named 'cif_core.dic' version 2.4.2 from 2011-04-26.

Automatic conversion script
Id: cif_fix_values 2281 2013-09-26 08:29:07Z andrius 
;
_cod_original_cell_volume 3227.1(7)
_cod_original_sg_symbol_H-M P2(1)/n
_cod_database_code 7113134

loop_
_symmetry_equiv_pos_as_xyz
'x, y, z'
'-x+1/2, y+1/2, -z+1/2'
'-x, -y, -z'
'x-1/2, -y-1/2, z-1/2'

loop_
_atom_site_label
_atom_site_type_symbol
_atom_site_fract_x
_atom_site_fract_y
_atom_site_fract_z
_atom_site_U_iso_or_equiv
_atom_site_adp_type
_atom_site_occupancy
_atom_site_symmetry_multiplicity
_atom_site_calc_flag
_atom_site_refinement_flags
Ir1 Ir 0.461039(17) 0.300086(9) 0.553039(10) 0.03513(8) Uani 1 1 d .
O1 O 0.2842(3) 0.35471(17) 0.5143(2) 0.0471(8) Uani 1 1 d .
N1 N 0.3659(4) 0.25560(19) 0.6516(2) 0.0395(9) Uani 1 1 d .
N2 N 0.5275(4) 0.38620(18) 0.6195(2) 0.0379(9) Uani 1 1 d .
N3 N 0.4101(4) 0.2169(2) 0.4790(2) 0.0428(10) Uani 1 1 d .
C1 C 0.4155(5) 0.1928(2) 0.6913(3) 0.0428(12) Uani 1 1 d .
C2 C 0.5235(6) 0.1936(3) 0.7507(3) 0.0532(14) Uani 1 1 d .
H2A H 0.5630 0.2351 0.7671 0.064 Uiso 1 1 calc R
C3 C 0.5755(6) 0.1323(3) 0.7873(4) 0.0676(17) Uani 1 1 d .
H3A H 0.6492 0.1332 0.8274 0.081 Uiso 1 1 calc R
C4 C 0.5181(7) 0.0724(3) 0.7639(4) 0.0738(19) Uani 1 1 d .
H4A H 0.5533 0.0322 0.7885 0.089 Uiso 1 1 calc R
C5 C 0.4061(6) 0.0686(3) 0.7032(4) 0.0595(15) Uani 1 1 d .
C6 C 0.3529(5) 0.1310(3) 0.6661(3) 0.0479(12) Uani 1 1 d .
C7 C 0.2392(6) 0.1272(3) 0.6064(4) 0.0613(15) Uani 1 1 d .
H7A H 0.2029 0.1671 0.5814 0.074 Uiso 1 1 calc R
C8 C 0.1819(7) 0.0649(3) 0.5851(4) 0.0783(19) Uani 1 1 d .
H8A H 0.1075 0.0630 0.5456 0.094 Uiso 1 1 calc R
C9 C 0.2344(8) 0.0049(3) 0.6221(5) 0.083(2) Uani 1 1 d .
H9A H 0.1947 -0.0368 0.6073 0.100 Uiso 1 1 calc R
C10 C 0.3435(8) 0.0065(3) 0.6800(5) 0.081(2) Uani 1 1 d .
H10A H 0.3770 -0.0341 0.7044 0.097 Uiso 1 1 calc R
C11 C 0.2613(5) 0.2784(3) 0.6741(3) 0.0450(12) Uani 1 1 d .
H11A H 0.2348 0.2567 0.7207 0.054 Uiso 1 1 calc R
C12 C 0.1802(5) 0.3322(2) 0.6377(3) 0.0434(11) Uani 1 1 d .
C13 C 0.0724(5) 0.3479(3) 0.6784(4) 0.0576(14) Uani 1 1 d .
H13A H 0.0662 0.3273 0.7304 0.069 Uiso 1 1 calc R
C14 C -0.0223(5) 0.3916(3) 0.6452(5) 0.0660(17) Uani 1 1 d .
H14A H -0.0910 0.4016 0.6741 0.079 Uiso 1 1 calc R
C15 C -0.0133(5) 0.4208(3) 0.5669(4) 0.0632(17) Uani 1 1 d .
H15A H -0.0783 0.4499 0.5423 0.076 Uiso 1 1 calc R
C16 C 0.0887(5) 0.4079(3) 0.5253(4) 0.0546(13) Uani 1 1 d .
H16A H 0.0914 0.4289 0.4732 0.066 Uiso 1 1 calc R
C17 C 0.1911(5) 0.3636(2) 0.5581(3) 0.0428(11) Uani 1 1 d .
C18 C 0.5452(4) 0.3486(3) 0.4644(3) 0.0417(11) Uani 1 1 d .
C19 C 0.5516(6) 0.3284(3) 0.3806(3) 0.0564(14) Uani 1 1 d .
H19A H 0.5139 0.2872 0.3610 0.068 Uiso 1 1 calc R
C20 C 0.6122(6) 0.3679(4) 0.3262(4) 0.0695(18) Uani 1 1 d .
H20A H 0.6133 0.3536 0.2705 0.083 Uiso 1 1 calc R
C21 C 0.6710(6) 0.4285(3) 0.3540(4) 0.0674(17) Uani 1 1 d .
H21A H 0.7147 0.4540 0.3179 0.081 Uiso 1 1 calc R
C22 C 0.6649(5) 0.4510(3) 0.4351(4) 0.0562(14) Uani 1 1 d .
H22A H 0.7011 0.4928 0.4535 0.067 Uiso 1 1 calc R
C23 C 0.6040(4) 0.4107(2) 0.4894(3) 0.0420(11) Uani 1 1 d .
C24 C 0.5936(4) 0.4315(2) 0.5771(3) 0.0402(11) Uani 1 1 d .
C25 C 0.6425(5) 0.4912(3) 0.6168(3) 0.0512(13) Uani 1 1 d .
H25A H 0.6870 0.5221 0.5872 0.061 Uiso 1 1 calc R
C26 C 0.6261(5) 0.5051(3) 0.6984(4) 0.0569(14) Uani 1 1 d .
H26A H 0.6600 0.5448 0.7250 0.068 Uiso 1 1 calc R
C27 C 0.5582(5) 0.4591(3) 0.7412(3) 0.0551(14) Uani 1 1 d .
H27A H 0.5447 0.4679 0.7967 0.066 Uiso 1 1 calc R
C28 C 0.5108(5) 0.4001(3) 0.7004(3) 0.0452(11) Uani 1 1 d .
H28A H 0.4661 0.3689 0.7294 0.054 Uiso 1 1 calc R
C29 C 0.3003(6) 0.2115(3) 0.4247(3) 0.0587(15) Uani 1 1 d .
H29A H 0.2432 0.2482 0.4201 0.070 Uiso 1 1 calc R
C30 C 0.2681(7) 0.1548(3) 0.3758(4) 0.0770(19) Uani 1 1 d .
H30A H 0.1908 0.1525 0.3392 0.092 Uiso 1 1 calc R
C31 C 0.3548(7) 0.1010(4) 0.3828(4) 0.082(2) Uani 1 1 d .
H31A H 0.3364 0.0619 0.3500 0.098 Uiso 1 1 calc R
C32 C 0.4677(7) 0.1052(3) 0.4377(4) 0.0685(16) Uani 1 1 d .
H32A H 0.5253 0.0687 0.4427 0.082 Uiso 1 1 calc R
C33 C 0.4960(5) 0.1642(3) 0.4862(3) 0.0473(12) Uani 1 1 d .
C34 C 0.6127(5) 0.1772(3) 0.5455(3) 0.0451(12) Uani 1 1 d .
C35 C 0.7113(6) 0.1294(3) 0.5638(4) 0.0580(14) Uani 1 1 d .
H35A H 0.7045 0.0865 0.5383 0.070 Uiso 1 1 calc R
C36 C 0.8190(6) 0.1464(3) 0.6202(4) 0.0708(17) Uani 1 1 d .
H36A H 0.8853 0.1149 0.6334 0.085 Uiso 1 1 calc R
C37 C 0.8275(6) 0.2113(3) 0.6571(4) 0.0648(16) Uani 1 1 d .
H37A H 0.9005 0.2230 0.6947 0.078 Uiso 1 1 calc R
C38 C 0.7307(5) 0.2579(3) 0.6391(3) 0.0512(13) Uani 1 1 d .
H38A H 0.7388 0.3008 0.6647 0.061 Uiso 1 1 calc R
C39 C 0.6194(4) 0.2425(2) 0.5828(3) 0.0382(10) Uani 1 1 d .
C40 C -0.1151(9) 0.2704(4) 0.4493(5) 0.085(2) Uani 1 1 d D
H40C H -0.2036 0.2738 0.4580 0.23(6) Uiso 1 1 calc RD
H40B H -0.0960 0.3060 0.4114 0.18(5) Uiso 1 1 calc RD
H40A H -0.0605 0.2754 0.5028 0.19(5) Uiso 1 1 calc RD
C41 C -0.0934(8) 0.2057(4) 0.4137(5) 0.086(2) Uani 1 1 d .
N4 N -0.0753(11) 0.1555(4) 0.3841(6) 0.175(5) Uani 1 1 d .

loop_
_atom_site_aniso_label
_atom_site_aniso_U_11
_atom_site_aniso_U_22
_atom_site_aniso_U_33
_atom_site_aniso_U_23
_atom_site_aniso_U_13
_atom_site_aniso_U_12
Ir1 0.03765(12) 0.03528(12) 0.03201(11) 0.00332(8) 0.00344(7) -0.00021(8)
O1 0.044(2) 0.047(2) 0.0492(19) 0.0075(16) 0.0024(16) 0.0063(16)
N1 0.044(2) 0.034(2) 0.041(2) 0.0020(17) 0.0091(18) -0.0017(18)
N2 0.037(2) 0.037(2) 0.037(2) 0.0050(17) 0.0003(16) 0.0004(16)
N3 0.047(3) 0.045(2) 0.036(2) -0.0014(17) 0.0074(18) -0.0036(18)
C1 0.053(3) 0.036(3) 0.043(3) 0.011(2) 0.022(2) 0.006(2)
C2 0.061(4) 0.051(3) 0.048(3) 0.012(2) 0.011(3) 0.006(3)
C3 0.076(4) 0.068(4) 0.058(4) 0.018(3) 0.010(3) 0.020(3)
C4 0.097(5) 0.062(4) 0.066(4) 0.024(3) 0.023(4) 0.029(4)
C5 0.088(5) 0.037(3) 0.064(3) 0.009(3) 0.044(3) 0.009(3)
C6 0.060(4) 0.041(3) 0.048(3) 0.005(2) 0.027(3) 0.000(2)
C7 0.077(4) 0.047(3) 0.067(4) -0.004(3) 0.032(3) -0.007(3)
C8 0.086(5) 0.068(4) 0.086(5) -0.020(4) 0.029(4) -0.020(4)
C9 0.122(6) 0.043(4) 0.095(5) -0.012(4) 0.052(5) -0.016(4)
C10 0.119(6) 0.048(4) 0.086(5) 0.004(3) 0.050(5) 0.011(4)
C11 0.051(3) 0.043(3) 0.043(3) 0.003(2) 0.015(2) -0.002(2)
C12 0.039(3) 0.035(3) 0.056(3) -0.004(2) 0.007(2) -0.002(2)
C13 0.053(3) 0.045(3) 0.078(4) -0.004(3) 0.020(3) -0.006(3)
C14 0.048(3) 0.046(3) 0.107(5) -0.011(3) 0.021(3) 0.001(3)
C15 0.041(3) 0.042(3) 0.101(5) -0.005(3) -0.010(3) 0.004(2)
C16 0.049(3) 0.042(3) 0.068(3) -0.001(3) -0.008(3) 0.001(2)
C17 0.040(3) 0.032(3) 0.055(3) -0.006(2) 0.000(2) -0.002(2)
C18 0.036(3) 0.050(3) 0.039(3) 0.010(2) 0.007(2) 0.005(2)
C19 0.071(4) 0.058(3) 0.043(3) 0.010(3) 0.018(3) 0.003(3)
C20 0.071(4) 0.093(5) 0.048(3) 0.020(3) 0.025(3) 0.018(4)
C21 0.054(4) 0.078(4) 0.074(4) 0.037(4) 0.024(3) 0.009(3)
C22 0.043(3) 0.062(4) 0.065(4) 0.023(3) 0.010(3) 0.000(3)
C23 0.033(3) 0.045(3) 0.048(3) 0.014(2) 0.005(2) 0.003(2)
C24 0.033(3) 0.036(3) 0.049(3) 0.010(2) 0.000(2) 0.003(2)
C25 0.042(3) 0.039(3) 0.071(4) 0.006(3) 0.005(3) -0.006(2)
C26 0.052(3) 0.041(3) 0.074(4) -0.013(3) -0.003(3) -0.003(3)
C27 0.061(4) 0.052(3) 0.051(3) -0.009(3) 0.000(3) 0.002(3)
C28 0.051(3) 0.043(3) 0.041(3) 0.004(2) 0.004(2) 0.001(2)
C29 0.062(4) 0.061(4) 0.049(3) -0.005(3) -0.008(3) -0.001(3)
C30 0.091(5) 0.075(5) 0.058(4) -0.018(3) -0.013(3) -0.013(4)
C31 0.105(6) 0.074(5) 0.062(4) -0.031(4) 0.001(4) -0.012(4)
C32 0.091(5) 0.049(3) 0.067(4) -0.017(3) 0.015(3) 0.004(3)
C33 0.060(3) 0.044(3) 0.040(3) -0.004(2) 0.014(2) 0.005(3)
C34 0.048(3) 0.046(3) 0.044(3) 0.003(2) 0.014(2) 0.007(2)
C35 0.062(4) 0.053(3) 0.062(3) 0.001(3) 0.016(3) 0.015(3)
C36 0.061(4) 0.077(5) 0.076(4) 0.021(4) 0.012(3) 0.025(3)
C37 0.048(4) 0.081(5) 0.063(4) 0.015(3) -0.001(3) 0.004(3)
C38 0.046(3) 0.057(3) 0.049(3) 0.006(3) 0.004(2) 0.001(3)
C39 0.042(3) 0.043(3) 0.032(2) 0.007(2) 0.011(2) 0.001(2)
C40 0.099(6) 0.073(5) 0.089(5) -0.007(4) 0.030(5) -0.002(4)
C41 0.124(7) 0.072(5) 0.069(4) -0.013(4) 0.039(4) -0.028(4)
N4 0.307(13) 0.099(6) 0.150(7) -0.034(6) 0.136(8) -0.053(7)

loop_
_atom_type_symbol
_atom_type_description
_atom_type_scat_dispersion_real
_atom_type_scat_dispersion_imag
_atom_type_scat_source
C C 0.0033 0.0016 'International Tables Vol C Tables 4.2.6.8 and 6.1.1.4'
H H 0.0000 0.0000 'International Tables Vol C Tables 4.2.6.8 and 6.1.1.4'
N N 0.0061 0.0033 'International Tables Vol C Tables 4.2.6.8 and 6.1.1.4'
O O 0.0106 0.0060 'International Tables Vol C Tables 4.2.6.8 and 6.1.1.4'
Ir Ir -1.4442 7.9887 'International Tables Vol C Tables 4.2.6.8 and 6.1.1.4'

loop_
_geom_angle_atom_site_label_1
_geom_angle_atom_site_label_2
_geom_angle_atom_site_label_3
_geom_angle
C18 Ir1 C39 89.82(18)
C18 Ir1 N3 94.32(18)
C39 Ir1 N3 80.14(18)
C18 Ir1 N2 79.86(18)
C39 Ir1 N2 97.43(17)
N3 Ir1 N2 173.74(15)
C18 Ir1 O1 90.80(15)
C39 Ir1 O1 175.06(16)
N3 Ir1 O1 94.93(15)
N2 Ir1 O1 87.51(13)
C18 Ir1 N1 175.56(17)
C39 Ir1 N1 93.26(16)
N3 Ir1 N1 89.37(15)
N2 Ir1 N1 96.55(14)
O1 Ir1 N1 86.41(14)
C17 O1 Ir1 127.0(3)
C11 N1 C1 116.3(4)
C11 N1 Ir1 124.5(3)
C1 N1 Ir1 119.0(3)
C28 N2 C24 119.1(4)
C28 N2 Ir1 125.0(3)
C24 N2 Ir1 115.9(3)
C29 N3 C33 119.4(4)
C29 N3 Ir1 124.5(4)
C33 N3 Ir1 116.1(3)
C2 C1 C6 121.0(5)
C2 C1 N1 120.2(4)
C6 C1 N1 118.8(5)
C1 C2 C3 120.6(5)
C4 C3 C2 119.7(6)
C3 C4 C5 122.1(5)
C10 C5 C4 122.6(6)
C10 C5 C6 119.1(6)
C4 C5 C6 118.3(5)
C1 C6 C7 123.4(5)
C1 C6 C5 118.3(5)
C7 C6 C5 118.2(5)
C8 C7 C6 120.5(6)
C7 C8 C9 120.5(7)
C10 C9 C8 120.8(6)
C9 C10 C5 120.9(6)
N1 C11 C12 129.0(5)
C13 C12 C11 116.4(5)
C13 C12 C17 119.0(5)
C11 C12 C17 124.0(4)
C14 C13 C12 123.2(6)
C13 C14 C15 117.9(6)
C16 C15 C14 121.4(5)
C15 C16 C17 122.8(5)
O1 C17 C16 118.4(5)
O1 C17 C12 125.8(4)
C16 C17 C12 115.8(5)
C23 C18 C19 115.9(5)
C23 C18 Ir1 115.6(3)
C19 C18 Ir1 128.5(4)
C20 C19 C18 121.9(6)
C21 C20 C19 120.2(6)
C22 C21 C20 119.9(5)
C21 C22 C23 119.3(5)
C22 C23 C18 122.7(5)
C22 C23 C24 122.4(5)
C18 C23 C24 114.9(4)
N2 C24 C25 120.2(4)
N2 C24 C23 113.7(4)
C25 C24 C23 126.1(4)
C26 C25 C24 120.7(5)
C25 C26 C27 119.0(5)
C28 C27 C26 119.1(5)
N2 C28 C27 121.9(5)
N3 C29 C30 123.3(6)
C29 C30 C31 117.6(6)
C32 C31 C30 120.3(6)
C31 C32 C33 119.9(6)
N3 C33 C32 119.5(5)
N3 C33 C34 114.0(4)
C32 C33 C34 126.5(5)
C35 C34 C39 122.0(5)
C35 C34 C33 123.2(5)
C39 C34 C33 114.8(4)
C36 C35 C34 119.3(5)
C35 C36 C37 119.3(5)
C38 C37 C36 121.2(6)
C37 C38 C39 121.2(5)
C38 C39 C34 117.0(4)
C38 C39 Ir1 128.1(4)
C34 C39 Ir1 114.8(3)
N4 C41 C40 178.4(9)

loop_
_geom_bond_atom_site_label_1
_geom_bond_atom_site_label_2
_geom_bond_distance
Ir1 C18 2.007(5)
Ir1 C39 2.007(5)
Ir1 N3 2.032(4)
Ir1 N2 2.054(4)
Ir1 O1 2.153(3)
Ir1 N1 2.158(4)
O1 C17 1.290(6)
N1 C11 1.283(6)
N1 C1 1.443(6)
N2 C28 1.351(6)
N2 C24 1.361(6)
N3 C29 1.341(6)
N3 C33 1.363(6)
C1 C2 1.368(8)
C1 C6 1.404(7)
C2 C3 1.408(7)
C3 C4 1.342(9)
C4 C5 1.413(9)
C5 C10 1.402(9)
C5 C6 1.432(7)
C6 C7 1.416(8)
C7 C8 1.379(8)
C8 C9 1.389(9)
C9 C10 1.362(9)
C11 C12 1.422(7)
C12 C13 1.415(7)
C12 C17 1.427(7)
C13 C14 1.358(7)
C14 C15 1.386(8)
C15 C16 1.361(7)
C16 C17 1.418(6)
C18 C23 1.392(7)
C18 C19 1.401(6)
C19 C20 1.381(7)
C20 C21 1.377(9)
C21 C22 1.373(8)
C22 C23 1.391(6)
C23 C24 1.473(7)
C24 C25 1.389(7)
C25 C26 1.362(7)
C26 C27 1.384(8)
C27 C28 1.382(7)
C29 C30 1.368(7)
C30 C31 1.384(9)
C31 C32 1.370(9)
C32 C33 1.395(7)
C33 C34 1.457(7)
C34 C35 1.393(7)
C34 C39 1.403(7)
C35 C36 1.379(8)
C36 C37 1.394(8)
C37 C38 1.365(7)
C38 C39 1.399(6)
C40 C41 1.418(9)
C41 N4 1.115(9)
